data_4313506
loop_
_publ_author_name
'Jos\'e S. Casas'
'Eduardo E. Castellano'
'J. Ellena'
'Mar\'ia S. Garc\'ia Tasende'
'Agust\'in S\'anchez'
'Jos\'e Sordo'
'Mar\'ia J. Vidarte'

_publ_section_title
;
 Compositional and Structural Variety of Diphenyllead(IV) Complexes
 Obtained by Reaction of Diphenyllead Dichloride with Thiosemicarbazones
;
_journal_name_full 'Inorganic Chemistry'
_journal_page_first 2584
_journal_page_last 2595
_journal_paper_doi 10.1021/ic026219r
_journal_volume 42
_journal_year 2003
_chemical_formula_sum 'C14 H14 Cl N3 O Pb0.5 S'
_chemical_formula_weight 411.39
_chemical_name_systematic
;
  ?
;
_space_group_IT_number 14
_symmetry_cell_setting monoclinic
_symmetry_space_group_name_Hall '-P 2ybc'
_symmetry_space_group_name_H-M 'P 1 21/c 1'
_atom_sites_solution_hydrogens geom
_atom_sites_solution_primary heavy
_atom_sites_solution_secondary difmap
_audit_creation_method SHELXL-97
_cell_angle_alpha 90.00
_cell_angle_beta 94.019(5)
_cell_angle_gamma 90.00
_cell_formula_units_Z 4
_cell_length_a 13.817(3)
_cell_length_b 8.884(2)
_cell_length_c 12.906(3)
_cell_measurement_reflns_used 533
_cell_measurement_temperature 293(2)
_cell_measurement_theta_max 17.88
_cell_measurement_theta_min 2.73
_cell_volume 1580.3(6)
_computing_cell_refinement 'Bruker SMART'
_computing_data_collection 'Bruker SMART'
_computing_data_reduction 'Bruker SAINT'
_computing_structure_refinement 'SHELXL-97 (Sheldrick, 1997)'
_computing_structure_solution 'SHELXS-97 (Sheldrick, 1990)'
_diffrn_ambient_temperature 293(2)
_diffrn_measured_fraction_theta_full 0.851
_diffrn_measured_fraction_theta_max 0.851
_diffrn_measurement_device_type 'CCD area detector'
_diffrn_measurement_method 'phi and omega scans'
_diffrn_radiation_monochromator graphite
_diffrn_radiation_source 'fine-focus sealed tube'
_diffrn_radiation_type MoK\a
_diffrn_radiation_wavelength 0.71073
_diffrn_reflns_av_R_equivalents 0.0869
_diffrn_reflns_av_sigmaI/netI 0.1517
_diffrn_reflns_limit_h_max 7
_diffrn_reflns_limit_h_min -18
_diffrn_reflns_limit_k_max 11
_diffrn_reflns_limit_k_min -11
_diffrn_reflns_limit_l_max 16
_diffrn_reflns_limit_l_min -17
_diffrn_reflns_number 8318
_diffrn_reflns_theta_full 28.13
_diffrn_reflns_theta_max 28.13
_diffrn_reflns_theta_min 1.48
_exptl_absorpt_coefficient_mu 5.675
_exptl_absorpt_correction_T_max 1
_exptl_absorpt_correction_T_min 0.6046
_exptl_absorpt_correction_type sadabs
_exptl_crystal_colour colourless
_exptl_crystal_density_diffrn 1.729
_exptl_crystal_density_method 'not measured'
_exptl_crystal_description prism
_exptl_crystal_F_000 804
_exptl_crystal_size_max 0.23
_exptl_crystal_size_mid 0.17
_exptl_crystal_size_min 0.06
_refine_diff_density_max 2.317
_refine_diff_density_min -1.607
_refine_diff_density_rms 0.179
_refine_ls_extinction_method none
_refine_ls_goodness_of_fit_ref 1.013
_refine_ls_hydrogen_treatment mixed
_refine_ls_matrix_type full
_refine_ls_number_parameters 187
_refine_ls_number_reflns 3499
_refine_ls_number_restraints 0
_refine_ls_restrained_S_all 1.013
_refine_ls_R_factor_all 0.1706
_refine_ls_R_factor_gt 0.0695
_refine_ls_shift/su_max 0.000
_refine_ls_shift/su_mean 0.000
_refine_ls_structure_factor_coef Fsqd
_refine_ls_weighting_details 'w=1/[\s^2^(Fo^2^)+(0.0456P)^2^+0.0000P] where P=(Fo^2^+2Fc^2^)/3'
_refine_ls_weighting_scheme calc
_refine_ls_wR_factor_gt 0.1072
_refine_ls_wR_factor_ref 0.1320
_reflns_number_gt 1869
_reflns_number_total 3499
_reflns_threshold_expression >2sigma(I)
_cod_data_source_file ic026219r_3.cif
_cod_data_source_block '[PbPh2Cl2(HSTSC)2]'
_cod_depositor_comments
;
The following automatic conversions were performed:

'_refine_ls_weighting_scheme' value 'calc
w=1/[\s^2^(Fo^2^)+(0.0456P)^2^+0.0000P] where P=(Fo^2^+2Fc^2^)/3' was
changed to 'calc'. New tag '_refine_ls_weighting_details' was
created. The value of the new tag was set to
'w=1/[\s^2^(Fo^2^)+(0.0456P)^2^+0.0000P] where P=(Fo^2^+2Fc^2^)/3'.

Automatic conversion script
Id: cif_fix_values 3143 2015-03-26 13:38:13Z robertas 
;
_cod_original_cell_volume 1580.3(7)
_cod_original_formula_sum 'C14 H14 Cl N3 O Pb0.50 S'
_cod_database_code 4313506

loop_
_symmetry_equiv_pos_as_xyz
'x, y, z'
'-x, y+1/2, -z+1/2'
'-x, -y, -z'
'x, -y-1/2, z-1/2'

loop_
_atom_site_label
_atom_site_type_symbol
_atom_site_fract_x
_atom_site_fract_y
_atom_site_fract_z
_atom_site_U_iso_or_equiv
_atom_site_adp_type
_atom_site_occupancy
_atom_site_calc_flag
_atom_site_refinement_flags
_atom_site_disorder_assembly
_atom_site_disorder_group
Pb1 Pb 0.5000 0.5000 0.5000 0.0372(2) Uani 1 d S . .
Cl1 Cl 0.5982(2) 0.2368(3) 0.4864(2) 0.0432(7) Uani 1 d . . .
S S 0.4619(2) 0.5160(4) 0.28281(18) 0.0497(7) Uani 1 d . . .
O1 O 0.8288(7) 0.3052(11) 0.0603(7) 0.086(3) Uani 1 d . . .
H1 H 0.7807 0.3346 0.0882 0.130 Uiso 1 calc R . .
N1 N 0.5857(8) 0.5642(11) 0.1426(7) 0.062(3) Uani 1 d . . .
H1A H 0.6380 0.5475 0.1121 0.075 Uiso 1 calc R . .
H1B H 0.5440 0.6283 0.1170 0.075 Uiso 1 calc R . .
N2 N 0.6339(7) 0.3944(10) 0.2665(6) 0.046(2) Uani 1 d . . .
H2 H 0.6233 0.3510 0.3242 0.055 Uiso 1 calc R . .
N3 N 0.7158(7) 0.3587(10) 0.2197(7) 0.044(2) Uani 1 d . . .
C1 C 0.5697(7) 0.4928(14) 0.2272(7) 0.036(2) Uani 1 d . . .
C2 C 0.7753(9) 0.2663(13) 0.2719(9) 0.060(3) Uani 1 d . . .
H2 H 0.7598 0.2362 0.3378 0.072 Uiso 1 calc R . .
C3 C 0.8619(8) 0.2096(12) 0.2334(9) 0.047(3) Uani 1 d . . .
C4 C 0.8883(9) 0.2263(12) 0.1316(9) 0.048(3) Uani 1 d . . .
C5 C 0.9712(10) 0.1672(15) 0.0997(11) 0.070(4) Uani 1 d . . .
H5 H 0.9865 0.1770 0.0310 0.085 Uiso 1 calc R . .
C6 C 1.0331(11) 0.0914(17) 0.1714(15) 0.090(5) Uani 1 d . . .
H6 H 1.0918 0.0541 0.1511 0.107 Uiso 1 calc R . .
C7 C 1.0088(13) 0.0712(18) 0.2714(14) 0.093(5) Uani 1 d . . .
H7 H 1.0503 0.0196 0.3189 0.112 Uiso 1 calc R . .
C8 C 0.9224(11) 0.1278(14) 0.3008(11) 0.073(4) Uani 1 d . . .
H8 H 0.9045 0.1102 0.3679 0.088 Uiso 1 calc R . .
C11 C 0.6352(7) 0.6260(12) 0.4930(7) 0.037(3) Uani 1 d . . .
C12 C 0.6366(8) 0.7467(12) 0.4264(8) 0.046(3) Uani 1 d . . .
H12 H 0.5834 0.7700 0.3811 0.055 Uiso 1 calc R . .
C13 C 0.7210(10) 0.8323(13) 0.4300(11) 0.066(4) Uani 1 d . . .
H13 H 0.7231 0.9165 0.3874 0.079 Uiso 1 calc R . .
C14 C 0.8016(11) 0.7966(16) 0.4943(12) 0.080(5) Uani 1 d . . .
H14 H 0.8581 0.8533 0.4932 0.095 Uiso 1 calc R . .
C15 C 0.7966(10) 0.6748(15) 0.5603(11) 0.067(4) Uani 1 d . . .
H15 H 0.8497 0.6507 0.6056 0.080 Uiso 1 calc R . .
C16 C 0.7136(8) 0.5890(13) 0.5597(9) 0.048(3) Uani 1 d . . .
H16 H 0.7105 0.5067 0.6039 0.058 Uiso 1 calc R . .

loop_
_atom_site_aniso_label
_atom_site_aniso_U_11
_atom_site_aniso_U_22
_atom_site_aniso_U_33
_atom_site_aniso_U_23
_atom_site_aniso_U_13
_atom_site_aniso_U_12
Pb1 0.0438(4) 0.0367(3) 0.0315(3) 0.0016(4) 0.0050(2) -0.0003(5)
Cl1 0.0539(19) 0.0378(15) 0.0380(14) 0.0061(12) 0.0038(13) 0.0070(15)
S 0.0470(16) 0.071(2) 0.0313(12) 0.0024(18) 0.0050(11) 0.010(2)
O1 0.091(8) 0.113(9) 0.058(6) 0.020(6) 0.025(6) 0.015(7)
N1 0.082(9) 0.068(6) 0.040(6) 0.016(5) 0.022(6) 0.027(6)
N2 0.052(7) 0.053(6) 0.034(5) 0.001(4) 0.013(5) 0.006(6)
N3 0.043(6) 0.048(6) 0.043(5) -0.001(5) 0.010(5) 0.003(5)
C1 0.041(6) 0.036(5) 0.032(5) -0.010(7) 0.005(4) 0.003(8)
C2 0.073(10) 0.049(7) 0.058(8) 0.005(6) 0.013(7) -0.001(8)
C3 0.045(8) 0.037(6) 0.061(8) -0.008(6) 0.012(6) 0.003(6)
C4 0.048(8) 0.039(7) 0.056(8) 0.001(6) 0.009(6) 0.011(6)
C5 0.062(10) 0.072(10) 0.080(10) -0.007(8) 0.024(8) -0.002(9)
C6 0.063(11) 0.074(10) 0.132(16) -0.010(11) 0.005(11) 0.039(9)
C7 0.102(15) 0.087(11) 0.088(12) 0.020(10) -0.009(11) 0.026(11)
C8 0.075(11) 0.067(9) 0.077(10) 0.009(8) 0.000(8) 0.041(9)
C11 0.034(7) 0.049(7) 0.027(5) 0.001(5) 0.006(5) 0.003(6)
C12 0.053(8) 0.046(7) 0.037(6) 0.007(5) -0.005(6) -0.017(7)
C13 0.070(11) 0.042(7) 0.088(10) -0.002(7) 0.020(8) -0.012(8)
C14 0.063(11) 0.067(10) 0.114(14) 0.001(9) 0.040(10) -0.007(9)
C15 0.046(9) 0.069(9) 0.084(10) 0.009(8) -0.001(7) -0.005(8)
C16 0.045(8) 0.046(7) 0.053(7) 0.005(6) -0.002(6) 0.000(6)

loop_
_atom_type_symbol
_atom_type_description
_atom_type_scat_dispersion_real
_atom_type_scat_dispersion_imag
_atom_type_scat_source
C C 0.0033 0.0016 'International Tables Vol C Tables 4.2.6.8 and 6.1.1.4'
H H 0.0000 0.0000 'International Tables Vol C Tables 4.2.6.8 and 6.1.1.4'
N N 0.0061 0.0033 'International Tables Vol C Tables 4.2.6.8 and 6.1.1.4'
O O 0.0106 0.0060 'International Tables Vol C Tables 4.2.6.8 and 6.1.1.4'
S S 0.1246 0.1234 'International Tables Vol C Tables 4.2.6.8 and 6.1.1.4'
Cl Cl 0.1484 0.1585 'International Tables Vol C Tables 4.2.6.8 and 6.1.1.4'
Pb Pb -3.3944 10.1111 'International Tables Vol C Tables 4.2.6.8 and 6.1.1.4'

loop_
_geom_angle_atom_site_label_1
_geom_angle_atom_site_label_2
_geom_angle_atom_site_label_3
_geom_angle
_geom_angle_site_symmetry_1
_geom_angle_site_symmetry_3
_geom_angle_publ_flag
C11 Pb1 C11 180.0 3_666 . ?
C11 Pb1 Cl1 90.3(3) 3_666 3_666 ?
C11 Pb1 Cl1 89.7(3) . 3_666 ?
C11 Pb1 Cl1 89.7(3) 3_666 . ?
C11 Pb1 Cl1 90.3(3) . . ?
Cl1 Pb1 Cl1 180.0 3_666 . ?
C11 Pb1 S 88.1(3) 3_666 . ?
C11 Pb1 S 91.9(3) . . ?
Cl1 Pb1 S 87.81(9) 3_666 . ?
Cl1 Pb1 S 92.19(9) . . ?
C11 Pb1 S 91.9(3) 3_666 3_666 ?
C11 Pb1 S 88.1(3) . 3_666 ?
Cl1 Pb1 S 92.19(9) 3_666 3_666 ?
Cl1 Pb1 S 87.81(9) . 3_666 ?
S Pb1 S 180.0 . 3_666 ?
Pb1 Cl1 N2 77.98(18) . . ?
C1 S Pb1 107.6(3) . . ?
C4 O1 N3 86.1(7) . . ?
C4 O1 Cl1 131.0(7) . 4_565 ?
N3 O1 Cl1 69.0(3) . 4_565 ?
C1 N1 N3 60.5(6) . . ?
C1 N1 Cl1 118.7(7) . 2_655 ?
N3 N1 Cl1 164.6(4) . 2_655 ?
C1 N2 N3 122.8(9) . . ?
C1 N2 Cl1 118.9(6) . . ?
N3 N2 Cl1 118.2(6) . . ?
C2 N3 N2 115.4(10) . . ?
C2 N3 N1 170.8(8) . . ?
N2 N3 N1 56.8(5) . . ?
C2 N3 O1 84.6(7) . . ?
N2 N3 O1 157.1(7) . . ?
N1 N3 O1 104.1(4) . . ?
N1 C1 N2 119.9(9) . . ?
N1 C1 S 119.9(9) . . ?
N2 C1 S 120.0(8) . . ?
N3 C2 C3 123.7(11) . . ?
C8 C3 C4 117.7(12) . . ?
C8 C3 C2 117.2(12) . . ?
C4 C3 C2 125.0(11) . . ?
C5 C4 O1 118.2(12) . . ?
C5 C4 C3 121.9(12) . . ?
O1 C4 C3 119.8(11) . . ?
C4 C5 C6 118.8(14) . . ?
C7 C6 C5 120.7(15) . . ?
C6 C7 C8 119.3(15) . . ?
C3 C8 C7 121.4(14) . . ?
C16 C11 C12 122.2(10) . . ?
C16 C11 Pb1 119.3(8) . . ?
C12 C11 Pb1 118.3(8) . . ?
C11 C12 C13 117.0(11) . . ?
C14 C13 C12 122.3(13) . . ?
C13 C14 C15 118.6(14) . . ?
C16 C15 C14 120.5(13) . . ?
C11 C16 C15 119.4(11) . . ?

loop_
_geom_bond_atom_site_label_1
_geom_bond_atom_site_label_2
_geom_bond_distance
_geom_bond_site_symmetry_2
_geom_bond_publ_flag
Pb1 C11 2.185(10) 3_666 ?
Pb1 C11 2.185(10) . ?
Pb1 Cl1 2.715(3) 3_666 ?
Pb1 Cl1 2.715(3) . ?
Pb1 S 2.819(2) . ?
Pb1 S 2.819(2) 3_666 ?
Cl1 N2 3.233(9) . ?
S C1 1.711(10) . ?
O1 C4 1.381(13) . ?
O1 N3 2.710(12) . ?
O1 Cl1 3.284(10) 4_565 ?
N1 C1 1.295(13) . ?
N1 N3 2.702(13) . ?
N1 Cl1 3.314(10) 2_655 ?
N2 C1 1.320(12) . ?
N2 N3 1.357(11) . ?
N3 C2 1.314(14) . ?
C2 C3 1.420(14) . ?
C3 C8 1.372(15) . ?
C3 C4 1.396(14) . ?
C4 C5 1.349(15) . ?
C5 C6 1.389(18) . ?
C6 C7 1.37(2) . ?
C7 C8 1.373(19) . ?
C11 C16 1.375(13) . ?
C11 C12 1.375(13) . ?
C12 C13 1.390(14) . ?
C13 C14 1.378(17) . ?
C14 C15 1.382(16) . ?
C15 C16 1.377(15) . ?
